data_2211059
loop_
_publ_author_name
'Park, Young Ja'

_publ_section_title
;
 Cholesteryl phenylacetate
;
_journal_coeditor_code HK2145
_journal_issue 11
_journal_name_full 'Acta Crystallographica Section E'
_journal_page_first o4983
_journal_page_last o4985
_journal_paper_doi 10.1107/S160053680604150X
_journal_volume 62
_journal_year 2006
_chemical_formula_iupac 'C35 H52 O2'
_chemical_formula_moiety 'C35 H52 O2'
_chemical_formula_sum 'C35 H52 O2'
_chemical_formula_weight 504.77
_chemical_name_common 'Cholesteryl phenylacetate'
_chemical_name_systematic 'Cholesteryl phenylacetate'
_space_group_IT_number 19
_symmetry_cell_setting orthorhombic
_symmetry_space_group_name_Hall 'P 2ac 2ab'
_symmetry_space_group_name_H-M 'P 21 21 21'
_atom_sites_solution_hydrogens geom
_atom_sites_solution_primary direct
_atom_sites_solution_secondary difmap
_audit_creation_method SHELXL97
_cell_angle_alpha 90.00
_cell_angle_beta 90.00
_cell_angle_gamma 90.00
_cell_formula_units_Z 4
_cell_length_a 10.1476(15)
_cell_length_b 46.823(7)
_cell_length_c 6.3293(9)
_cell_measurement_reflns_used 6121
_cell_measurement_temperature 173(2)
_cell_measurement_theta_max 24.99
_cell_measurement_theta_min 2.19
_cell_volume 3007.3(8)
_computing_cell_refinement 'SAINT-Plus (Bruker, 1999)'
_computing_data_collection 'SMART (Bruker, 1999)'
_computing_data_reduction SAINT-Plus
_computing_molecular_graphics 'ORTEPIII (Burnett & Johnson, 1996)'
_computing_publication_material SHELXL97
_computing_structure_refinement 'SHELXL97 (Sheldrick, 1997)'
_computing_structure_solution 'SHELXS97 (Sheldrick, 1997)'
_diffrn_ambient_temperature 173(2)
_diffrn_measured_fraction_theta_full 0.975
_diffrn_measured_fraction_theta_max 0.975
_diffrn_measurement_device_type 'Bruker SMART CCD area-detector'
_diffrn_measurement_method \w
_diffrn_radiation_monochromator graphite
_diffrn_radiation_source 'fine-focus sealed tube'
_diffrn_radiation_type MoK\a
_diffrn_radiation_wavelength 0.71073
_diffrn_reflns_av_R_equivalents 0.0323
_diffrn_reflns_av_sigmaI/netI 0.0485
_diffrn_reflns_limit_h_max 11
_diffrn_reflns_limit_h_min -10
_diffrn_reflns_limit_k_max 38
_diffrn_reflns_limit_k_min -54
_diffrn_reflns_limit_l_max 6
_diffrn_reflns_limit_l_min -7
_diffrn_reflns_number 9396
_diffrn_reflns_theta_full 25.00
_diffrn_reflns_theta_max 25.01
_diffrn_reflns_theta_min 1.74
_exptl_absorpt_coefficient_mu 0.066
_exptl_absorpt_correction_type none
_exptl_absorpt_process_details none
_exptl_crystal_colour colourless
_exptl_crystal_density_diffrn 1.115
_exptl_crystal_density_method 'not measured'
_exptl_crystal_description plate
_exptl_crystal_F_000 1112
_exptl_crystal_size_max 0.50
_exptl_crystal_size_mid 0.28
_exptl_crystal_size_min 0.10
_refine_diff_density_max 0.318
_refine_diff_density_min -0.211
_refine_ls_extinction_coef 0.0034(6)
_refine_ls_extinction_expression Fc^*^=kFc[1+0.001xFc^2^\l^3^/sin(2\q)]^-1/4^
_refine_ls_extinction_method 'SHELXL97 (Sheldrick, 1997)'
_refine_ls_goodness_of_fit_ref 1.094
_refine_ls_hydrogen_treatment constr
_refine_ls_matrix_type full
_refine_ls_number_parameters 340
_refine_ls_number_reflns 5117
_refine_ls_number_restraints 0
_refine_ls_restrained_S_all 1.094
_refine_ls_R_factor_all 0.0634
_refine_ls_R_factor_gt 0.0557
_refine_ls_shift/su_max 0.001
_refine_ls_shift/su_mean 0.000
_refine_ls_structure_factor_coef Fsqd
_refine_ls_weighting_details 'calc w = 1/[\s^2^(Fo^2^)+(0.0189P)^2^+2.2445P] where P=(Fo^2^+2Fc^2^)/3'
_refine_ls_weighting_scheme calc
_refine_ls_wR_factor_gt 0.1228
_refine_ls_wR_factor_ref 0.1267
_reflns_number_gt 4543
_reflns_number_total 5117
_reflns_threshold_expression I>2\s(I)
_cod_data_source_file hk2145.cif
_cod_data_source_block I
_cod_database_code 2211059

loop_
_symmetry_equiv_pos_as_xyz
'x, y, z'
'-x+1/2, -y, z+1/2'
'-x, y+1/2, -z+1/2'
'x+1/2, -y+1/2, -z'

loop_
_atom_site_type_symbol
_atom_site_label
_atom_site_fract_x
_atom_site_fract_y
_atom_site_fract_z
_atom_site_U_iso_or_equiv
_atom_site_adp_type
_atom_site_calc_flag
_atom_site_refinement_flags
_atom_site_occupancy
O O3 0.2620(2) 0.95627(4) 1.4050(4) 0.0480(6) Uani d . 1
O O28 0.4804(3) 0.95338(6) 1.4139(8) 0.1178(15) Uani d . 1
C C1 0.1244(3) 0.88272(6) 1.3335(4) 0.0387(7) Uani d . 1
H H1A 0.0387 0.8745 1.3775 0.046 Uiso calc R 1
H H1B 0.1943 0.8723 1.4109 0.046 Uiso calc R 1
C C2 0.1282(4) 0.91414(6) 1.4007(5) 0.0434(8) Uani d . 1
H H2A 0.0533 0.9246 1.3368 0.052 Uiso calc R 1
H H2B 0.1211 0.9156 1.5563 0.052 Uiso calc R 1
C C3 0.2559(4) 0.92686(6) 1.3277(5) 0.0447(8) Uani d . 1
H H3 0.3312 0.9157 1.3871 0.054 Uiso calc R 1
C C4 0.2620(3) 0.92636(6) 1.0875(5) 0.0405(7) Uani d . 1
H H4A 0.1874 0.9374 1.0287 0.049 Uiso calc R 1
H H4B 0.3450 0.9353 1.0391 0.049 Uiso calc R 1
C C5 0.2554(3) 0.89569(6) 1.0089(4) 0.0333(6) Uani d . 1
C C6 0.3448(3) 0.88591(6) 0.8739(5) 0.0359(7) Uani d . 1
H H6 0.4099 0.8990 0.8263 0.043 Uiso calc R 1
C C7 0.3516(3) 0.85617(6) 0.7907(5) 0.0351(7) Uani d . 1
H H7A 0.4284 0.8464 0.8545 0.042 Uiso calc R 1
H H7B 0.3657 0.8569 0.6360 0.042 Uiso calc R 1
C C8 0.2272(3) 0.83865(5) 0.8362(4) 0.0280(6) Uani d . 1
H H8 0.1570 0.8439 0.7324 0.034 Uiso calc R 1
C C9 0.1784(3) 0.84514(5) 1.0620(4) 0.0284(6) Uani d . 1
H H9 0.2543 0.8412 1.1584 0.034 Uiso calc R 1
C C10 0.1428(3) 0.87718(5) 1.0931(4) 0.0311(6) Uani d . 1
C C11 0.0673(3) 0.82449(5) 1.1277(4) 0.0328(6) Uani d . 1
H H11A 0.0466 0.8277 1.2788 0.039 Uiso calc R 1
H H11B -0.0128 0.8291 1.0451 0.039 Uiso calc R 1
C C12 0.1008(3) 0.79272(5) 1.0952(4) 0.0313(6) Uani d . 1
H H12A 0.1731 0.7873 1.1921 0.038 Uiso calc R 1
H H12B 0.0228 0.7810 1.1310 0.038 Uiso calc R 1
C C13 0.1425(3) 0.78641(5) 0.8673(4) 0.0281(6) Uani d . 1
C C14 0.2575(3) 0.80697(5) 0.8169(4) 0.0287(6) Uani d . 1
H H14 0.3270 0.8029 0.9247 0.034 Uiso calc R 1
C C15 0.3126(3) 0.79600(6) 0.6059(4) 0.0348(7) Uani d . 1
H H15A 0.4081 0.8000 0.5944 0.042 Uiso calc R 1
H H15B 0.2666 0.8050 0.4851 0.042 Uiso calc R 1
C C16 0.2861(3) 0.76334(6) 0.6122(4) 0.0349(7) Uani d . 1
H H16A 0.3701 0.7526 0.6064 0.042 Uiso calc R 1
H H16B 0.2308 0.7575 0.4909 0.042 Uiso calc R 1
C C17 0.2132(3) 0.75740(5) 0.8245(4) 0.0287(6) Uani d . 1
H H17 0.2836 0.7558 0.9344 0.034 Uiso calc R 1
C C18 0.0251(3) 0.79008(6) 0.7168(4) 0.0336(6) Uani d . 1
H H18A -0.0452 0.7768 0.7568 0.050 Uiso calc R 1
H H18B 0.0533 0.7861 0.5717 0.050 Uiso calc R 1
H H18C -0.0078 0.8097 0.7257 0.050 Uiso calc R 1
C C19 0.0153(3) 0.88549(6) 0.9756(5) 0.0401(7) Uani d . 1
H H19A 0.0001 0.9061 0.9905 0.060 Uiso calc R 1
H H19B -0.0593 0.8750 1.0362 0.060 Uiso calc R 1
H H19C 0.0240 0.8807 0.8256 0.060 Uiso calc R 1
C C20 0.1357(3) 0.72916(5) 0.8333(4) 0.0352(7) Uani d . 1
H H20 0.0500 0.7321 0.7583 0.042 Uiso calc R 1
C C21 0.1057(4) 0.72114(7) 1.0634(5) 0.0519(9) Uani d . 1
H H21A 0.0545 0.7034 1.0667 0.078 Uiso calc R 1
H H21B 0.0549 0.7365 1.1300 0.078 Uiso calc R 1
H H21C 0.1886 0.7184 1.1403 0.078 Uiso calc R 1
C C22 0.2092(3) 0.70486(6) 0.7239(5) 0.0407(7) Uani d . 1
H H22A 0.2966 0.7028 0.7917 0.049 Uiso calc R 1
H H22B 0.2244 0.7103 0.5748 0.049 Uiso calc R 1
C C23 0.1406(3) 0.67578(6) 0.7271(6) 0.0468(8) Uani d . 1
H H23A 0.1396 0.6685 0.8738 0.056 Uiso calc R 1
H H23B 0.0480 0.6782 0.6812 0.056 Uiso calc R 1
C C24 0.2071(4) 0.65392(6) 0.5851(5) 0.0528(9) Uani d . 1
H H24A 0.2988 0.6512 0.6344 0.063 Uiso calc R 1
H H24B 0.2112 0.6618 0.4400 0.063 Uiso calc R 1
C C25 0.1398(4) 0.62477(6) 0.5765(6) 0.0510(9) Uani d . 1
H H25 0.0456 0.6277 0.5357 0.061 Uiso calc R 1
C C26 0.2033(6) 0.60572(9) 0.4145(8) 0.1009(19) Uani d . 1
H H26A 0.1990 0.6149 0.2755 0.151 Uiso calc R 1
H H26B 0.1567 0.5874 0.4097 0.151 Uiso calc R 1
H H26C 0.2957 0.6025 0.4529 0.151 Uiso calc R 1
C C27 0.1433(5) 0.60961(8) 0.7906(7) 0.0742(12) Uani d . 1
H H27A 0.0955 0.5915 0.7806 0.111 Uiso calc R 1
H H27B 0.1017 0.6217 0.8976 0.111 Uiso calc R 1
H H27C 0.2350 0.6059 0.8306 0.111 Uiso calc R 1
C C28 0.3808(4) 0.96620(7) 1.4513(7) 0.0611(11) Uani d . 1
C C29 0.3750(4) 0.99563(7) 1.5493(6) 0.0587(10) Uani d . 1
H H29A 0.2995 1.0062 1.4883 0.070 Uiso calc R 1
H H29B 0.3593 0.9937 1.7030 0.070 Uiso calc R 1
C C30 0.4985(3) 1.01266(6) 1.5154(5) 0.0439(8) Uani d . 1
C C31 0.5226(4) 1.02558(7) 1.3241(6) 0.0616(10) Uani d . 1
H H31 0.4586 1.0240 1.2151 0.074 Uiso calc R 1
C C32 0.6346(5) 1.04049(8) 1.2860(7) 0.0699(11) Uani d . 1
H H32 0.6484 1.0492 1.1524 0.084 Uiso calc R 1
C C33 0.7282(5) 1.04285(8) 1.4420(7) 0.0694(12) Uani d . 1
H H33 0.8072 1.0531 1.4154 0.083 Uiso calc R 1
C C34 0.7083(4) 1.03039(8) 1.6370(7) 0.0678(12) Uani d . 1
H H34 0.7726 1.0322 1.7452 0.081 Uiso calc R 1
C C35 0.5918(4) 1.01496(7) 1.6735(6) 0.0545(9) Uani d . 1
H H35 0.5772 1.0061 1.8066 0.065 Uiso calc R 1

loop_
_atom_site_aniso_label
_atom_site_aniso_U_11
_atom_site_aniso_U_22
_atom_site_aniso_U_33
_atom_site_aniso_U_12
_atom_site_aniso_U_13
_atom_site_aniso_U_23
O3 0.0567(15) 0.0280(10) 0.0594(14) 0.0048(10) -0.0040(12) -0.0114(10)
O28 0.062(2) 0.0535(18) 0.238(5) 0.0087(15) -0.011(2) -0.057(2)
C1 0.060(2) 0.0244(14) 0.0320(15) 0.0000(14) 0.0083(15) -0.0010(12)
C2 0.066(2) 0.0287(15) 0.0359(16) -0.0007(15) 0.0101(16) -0.0014(13)
C3 0.063(2) 0.0231(14) 0.0481(18) 0.0064(14) -0.0035(17) -0.0078(13)
C4 0.0494(19) 0.0241(14) 0.0480(18) -0.0038(13) 0.0051(16) 0.0044(13)
C5 0.0403(17) 0.0254(14) 0.0340(15) -0.0020(13) 0.0011(13) 0.0039(11)
C6 0.0401(17) 0.0273(14) 0.0404(16) -0.0059(12) 0.0028(14) 0.0040(12)
C7 0.0385(17) 0.0296(14) 0.0371(15) -0.0025(13) 0.0093(13) 0.0000(12)
C8 0.0317(15) 0.0279(13) 0.0243(13) -0.0002(11) 0.0031(11) 0.0032(10)
C9 0.0357(16) 0.0227(13) 0.0267(13) 0.0005(11) 0.0042(11) 0.0006(11)
C10 0.0429(16) 0.0216(13) 0.0287(14) 0.0023(12) 0.0034(13) 0.0032(11)
C11 0.0423(16) 0.0241(14) 0.0318(15) 0.0019(12) 0.0114(13) -0.0006(11)
C12 0.0409(17) 0.0248(14) 0.0282(14) -0.0025(12) 0.0033(12) 0.0016(11)
C13 0.0346(15) 0.0239(13) 0.0257(13) 0.0015(11) 0.0012(12) 0.0015(10)
C14 0.0342(15) 0.0282(14) 0.0238(13) 0.0017(12) 0.0021(12) -0.0006(10)
C15 0.0424(17) 0.0339(15) 0.0280(14) 0.0001(12) 0.0085(13) -0.0028(12)
C16 0.0441(17) 0.0276(14) 0.0331(15) 0.0068(12) 0.0000(13) -0.0029(12)
C17 0.0346(15) 0.0235(13) 0.0282(14) 0.0038(11) -0.0030(11) -0.0013(11)
C18 0.0353(16) 0.0310(15) 0.0344(15) -0.0005(12) -0.0030(13) 0.0031(12)
C19 0.0415(18) 0.0312(15) 0.0476(18) 0.0045(13) 0.0059(14) 0.0056(13)
C20 0.0372(16) 0.0266(14) 0.0418(16) 0.0041(12) -0.0108(14) -0.0036(12)
C21 0.065(2) 0.0340(17) 0.057(2) -0.0144(16) 0.0199(18) -0.0037(15)
C22 0.056(2) 0.0235(14) 0.0423(17) 0.0027(13) 0.0011(15) -0.0009(12)
C23 0.0434(18) 0.0298(15) 0.067(2) 0.0043(14) -0.0098(16) -0.0087(14)
C24 0.083(3) 0.0295(16) 0.0460(19) 0.0008(16) 0.0041(18) -0.0038(14)
C25 0.061(2) 0.0305(16) 0.062(2) 0.0101(16) -0.0234(19) -0.0127(15)
C26 0.160(5) 0.049(2) 0.093(4) -0.021(3) 0.033(3) -0.036(2)
C27 0.091(3) 0.043(2) 0.089(3) -0.015(2) 0.000(3) -0.002(2)
C28 0.059(2) 0.0273(16) 0.097(3) 0.0043(17) -0.004(2) -0.0153(18)
C29 0.060(2) 0.0412(19) 0.075(2) -0.0021(17) 0.002(2) -0.0201(17)
C30 0.054(2) 0.0251(15) 0.0525(19) 0.0059(14) -0.0032(16) -0.0109(14)
C31 0.086(3) 0.0408(19) 0.058(2) 0.009(2) -0.013(2) -0.0103(17)
C32 0.104(3) 0.039(2) 0.066(3) 0.001(2) 0.004(3) -0.0002(18)
C33 0.079(3) 0.040(2) 0.089(3) -0.008(2) 0.019(3) -0.010(2)
C34 0.061(3) 0.055(2) 0.087(3) 0.0050(19) -0.016(2) -0.022(2)
C35 0.070(3) 0.0389(19) 0.054(2) 0.0024(17) -0.0041(19) -0.0040(16)

loop_
_atom_type_symbol
_atom_type_description
_atom_type_scat_dispersion_real
_atom_type_scat_dispersion_imag
_atom_type_scat_source
C C 0.0033 0.0016 'International Tables Vol C Tables 4.2.6.8 and 6.1.1.4'
H H 0.0000 0.0000 'International Tables Vol C Tables 4.2.6.8 and 6.1.1.4'
O O 0.0106 0.0060 'International Tables Vol C Tables 4.2.6.8 and 6.1.1.4'

loop_
_geom_angle_atom_site_label_1
_geom_angle_atom_site_label_2
_geom_angle_atom_site_label_3
_geom_angle
_geom_angle_publ_flag
C28 O3 C3 116.2(2) yes
C2 C1 C10 115.4(2) ?
C2 C1 H1A 108.4 ?
C10 C1 H1A 108.4 ?
C2 C1 H1B 108.4 ?
C10 C1 H1B 108.4 ?
H1A C1 H1B 107.5 ?
C3 C2 C1 108.5(3) ?
C3 C2 H2A 110.0 ?
C1 C2 H2A 110.0 ?
C3 C2 H2B 110.0 ?
C1 C2 H2B 110.0 ?
H2A C2 H2B 108.4 ?
O3 C3 C2 107.9(2) yes
O3 C3 C4 110.3(2) yes
C2 C3 C4 109.7(3) ?
O3 C3 H3 109.7 ?
C2 C3 H3 109.7 ?
C4 C3 H3 109.7 ?
C5 C4 C3 109.9(2) ?
C5 C4 H4A 109.7 ?
C3 C4 H4A 109.7 ?
C5 C4 H4B 109.7 ?
C3 C4 H4B 109.7 ?
H4A C4 H4B 108.2 ?
C6 C5 C4 120.4(3) ?
C6 C5 C10 122.6(2) ?
C4 C5 C10 117.0(2) ?
C5 C6 C7 125.5(3) ?
C5 C6 H6 117.2 ?
C7 C6 H6 117.2 ?
C6 C7 C8 113.3(2) ?
C6 C7 H7A 108.9 ?
C8 C7 H7A 108.9 ?
C6 C7 H7B 108.9 ?
C8 C7 H7B 108.9 ?
H7A C7 H7B 107.7 ?
C14 C8 C7 109.9(2) ?
C14 C8 C9 109.4(2) ?
C7 C8 C9 109.5(2) ?
C14 C8 H8 109.3 ?
C7 C8 H8 109.3 ?
C9 C8 H8 109.3 ?
C11 C9 C8 111.2(2) ?
C11 C9 C10 113.6(2) ?
C8 C9 C10 112.4(2) ?
C11 C9 H9 106.3 ?
C8 C9 H9 106.3 ?
C10 C9 H9 106.3 ?
C5 C10 C19 108.4(2) ?
C5 C10 C1 109.6(2) ?
C19 C10 C1 109.2(2) ?
C5 C10 C9 109.2(2) ?
C19 C10 C9 112.2(2) ?
C1 C10 C9 108.2(2) ?
C12 C11 C9 114.1(2) ?
C12 C11 H11A 108.7 ?
C9 C11 H11A 108.7 ?
C12 C11 H11B 108.7 ?
C9 C11 H11B 108.7 ?
H11A C11 H11B 107.6 ?
C13 C12 C11 111.9(2) ?
C13 C12 H12A 109.2 ?
C11 C12 H12A 109.2 ?
C13 C12 H12B 109.2 ?
C11 C12 H12B 109.2 ?
H12A C12 H12B 107.9 ?
C12 C13 C18 110.4(2) ?
C12 C13 C14 106.4(2) ?
C18 C13 C14 112.8(2) ?
C12 C13 C17 117.3(2) ?
C18 C13 C17 110.3(2) ?
C14 C13 C17 99.1(2) ?
C8 C14 C15 118.0(2) ?
C8 C14 C13 116.0(2) ?
C15 C14 C13 104.2(2) ?
C8 C14 H14 105.8 ?
C15 C14 H14 105.8 ?
C13 C14 H14 105.8 ?
C14 C15 C16 104.1(2) ?
C14 C15 H15A 110.9 ?
C16 C15 H15A 110.9 ?
C14 C15 H15B 110.9 ?
C16 C15 H15B 110.9 ?
H15A C15 H15B 108.9 ?
C15 C16 C17 106.2(2) ?
C15 C16 H16A 110.5 ?
C17 C16 H16A 110.5 ?
C15 C16 H16B 110.5 ?
C17 C16 H16B 110.5 ?
H16A C16 H16B 108.7 ?
C20 C17 C16 115.3(2) ?
C20 C17 C13 120.4(2) ?
C16 C17 C13 102.3(2) ?
C20 C17 H17 105.9 ?
C16 C17 H17 105.9 ?
C13 C17 H17 105.9 ?
C13 C18 H18A 109.5 ?
C13 C18 H18B 109.5 ?
H18A C18 H18B 109.5 ?
C13 C18 H18C 109.5 ?
H18A C18 H18C 109.5 ?
H18B C18 H18C 109.5 ?
C10 C19 H19A 109.5 ?
C10 C19 H19B 109.5 ?
H19A C19 H19B 109.5 ?
C10 C19 H19C 109.5 ?
H19A C19 H19C 109.5 ?
H19B C19 H19C 109.5 ?
C22 C20 C21 110.2(2) ?
C22 C20 C17 112.0(2) ?
C21 C20 C17 110.2(2) ?
C22 C20 H20 108.1 ?
C21 C20 H20 108.1 ?
C17 C20 H20 108.1 ?
C20 C21 H21A 109.5 ?
C20 C21 H21B 109.5 ?
H21A C21 H21B 109.5 ?
C20 C21 H21C 109.5 ?
H21A C21 H21C 109.5 ?
H21B C21 H21C 109.5 ?
C20 C22 C23 115.8(3) ?
C20 C22 H22A 108.3 ?
C23 C22 H22A 108.3 ?
C20 C22 H22B 108.3 ?
C23 C22 H22B 108.3 ?
H22A C22 H22B 107.4 ?
C24 C23 C22 112.9(3) ?
C24 C23 H23A 109.0 ?
C22 C23 H23A 109.0 ?
C24 C23 H23B 109.0 ?
C22 C23 H23B 109.0 ?
H23A C23 H23B 107.8 ?
C23 C24 C25 115.1(3) ?
C23 C24 H24A 108.5 ?
C25 C24 H24A 108.5 ?
C23 C24 H24B 108.5 ?
C25 C24 H24B 108.5 ?
H24A C24 H24B 107.5 ?
C26 C25 C24 111.3(3) ?
C26 C25 C27 108.6(3) ?
C24 C25 C27 111.9(3) ?
C26 C25 H25 108.3 ?
C24 C25 H25 108.3 ?
C27 C25 H25 108.3 ?
C25 C26 H26A 109.5 ?
C25 C26 H26B 109.5 ?
H26A C26 H26B 109.5 ?
C25 C26 H26C 109.5 ?
H26A C26 H26C 109.5 ?
H26B C26 H26C 109.5 ?
C25 C27 H27A 109.5 ?
C25 C27 H27B 109.5 ?
H27A C27 H27B 109.5 ?
C25 C27 H27C 109.5 ?
H27A C27 H27C 109.5 ?
H27B C27 H27C 109.5 ?
O28 C28 O3 123.3(3) ?
O28 C28 C29 124.7(4) ?
O3 C28 C29 112.0(3) ?
C30 C29 C28 113.2(3) ?
C30 C29 H29A 108.9 ?
C28 C29 H29A 108.9 ?
C30 C29 H29B 108.9 ?
C28 C29 H29B 108.9 ?
H29A C29 H29B 107.8 ?
C31 C30 C35 118.8(3) ?
C31 C30 C29 120.5(3) ?
C35 C30 C29 120.7(3) ?
C32 C31 C30 122.1(4) ?
C32 C31 H31 118.9 ?
C30 C31 H31 118.9 ?
C31 C32 C33 119.6(4) ?
C31 C32 H32 120.2 ?
C33 C32 H32 120.2 ?
C32 C33 C34 120.5(4) ?
C32 C33 H33 119.8 ?
C34 C33 H33 119.8 ?
C33 C34 C35 119.2(4) ?
C33 C34 H34 120.4 ?
C35 C34 H34 120.4 ?
C30 C35 C34 119.9(4) ?
C30 C35 H35 120.1 ?
C34 C35 H35 120.1 ?

loop_
_geom_bond_atom_site_label_1
_geom_bond_atom_site_label_2
_geom_bond_distance
_geom_bond_publ_flag
O3 C28 1.325(4) yes
O3 C3 1.463(3) yes
O28 C28 1.200(4) yes
C1 C2 1.532(4) ?
C1 C10 1.555(4) ?
C1 H1A 0.9900 ?
C1 H1B 0.9900 ?
C2 C3 1.499(5) ?
C2 H2A 0.9900 ?
C2 H2B 0.9900 ?
C3 C4 1.521(4) ?
C3 H3 1.0000 ?
C4 C5 1.521(4) ?
C4 H4A 0.9900 ?
C4 H4B 0.9900 ?
C5 C6 1.327(4) ?
C5 C10 1.530(4) ?
C6 C7 1.491(4) ?
C6 H6 0.9500 ?
C7 C8 1.533(4) ?
C7 H7A 0.9900 ?
C7 H7B 0.9900 ?
C8 C14 1.519(3) ?
C8 C9 1.543(3) ?
C8 H8 1.0000 ?
C9 C11 1.542(4) ?
C9 C10 1.556(3) ?
C9 H9 1.0000 ?
C10 C19 1.542(4) ?
C11 C12 1.540(4) ?
C11 H11A 0.9900 ?
C11 H11B 0.9900 ?
C12 C13 1.532(3) ?
C12 H12A 0.9900 ?
C12 H12B 0.9900 ?
C13 C18 1.535(4) ?
C13 C14 1.546(4) ?
C13 C17 1.560(3) ?
C14 C15 1.536(4) ?
C14 H14 1.0000 ?
C15 C16 1.553(4) ?
C15 H15A 0.9900 ?
C15 H15B 0.9900 ?
C16 C17 1.559(4) ?
C16 H16A 0.9900 ?
C16 H16B 0.9900 ?
C17 C20 1.539(4) ?
C17 H17 1.0000 ?
C18 H18A 0.9800 ?
C18 H18B 0.9800 ?
C18 H18C 0.9800 ?
C19 H19A 0.9800 ?
C19 H19B 0.9800 ?
C19 H19C 0.9800 ?
C20 C22 1.527(4) ?
C20 C21 1.534(4) ?
C20 H20 1.0000 ?
C21 H21A 0.9800 ?
C21 H21B 0.9800 ?
C21 H21C 0.9800 ?
C22 C23 1.529(4) ?
C22 H22A 0.9900 ?
C22 H22B 0.9900 ?
C23 C24 1.520(4) ?
C23 H23A 0.9900 ?
C23 H23B 0.9900 ?
C24 C25 1.527(4) ?
C24 H24A 0.9900 ?
C24 H24B 0.9900 ?
C25 C26 1.504(5) ?
C25 C27 1.530(5) ?
C25 H25 1.0000 ?
C26 H26A 0.9800 ?
C26 H26B 0.9800 ?
C26 H26C 0.9800 ?
C27 H27A 0.9800 ?
C27 H27B 0.9800 ?
C27 H27C 0.9800 ?
C28 C29 1.512(4) ?
C29 C30 1.501(5) ?
C29 H29A 0.9900 ?
C29 H29B 0.9900 ?
C30 C31 1.375(5) ?
C30 C35 1.382(5) ?
C31 C32 1.356(6) ?
C31 H31 0.9500 ?
C32 C33 1.374(6) ?
C32 H32 0.9500 ?
C33 C34 1.380(6) ?
C33 H33 0.9500 ?
C34 C35 1.404(5) ?
C34 H34 0.9500 ?
C35 H35 0.9500 ?

loop_
_geom_torsion_atom_site_label_1
_geom_torsion_atom_site_label_2
_geom_torsion_atom_site_label_3
_geom_torsion_atom_site_label_4
_geom_torsion
_geom_torsion_publ_flag
C10 C1 C2 C3 -56.3(4) ?
C28 O3 C3 C4 -92.4(4) ?
C1 C2 C3 O3 -176.3(2) yes
C2 C3 O3 C28 147.8(3) yes
C1 C2 C3 C4 63.5(3) ?
O3 C3 C4 C5 -179.9(2) ?
C2 C3 C4 C5 -61.2(3) ?
C3 C4 C5 C6 -128.4(3) ?
C3 C4 C5 C10 51.4(4) ?
C4 C5 C6 C7 178.0(3) ?
C10 C5 C6 C7 -1.8(5) ?
C5 C6 C7 C8 12.7(4) ?
C6 C7 C8 C14 -160.7(2) ?
C6 C7 C8 C9 -40.5(3) ?
C14 C8 C9 C11 -50.3(3) ?
C7 C8 C9 C11 -170.8(2) ?
C14 C8 C9 C10 -178.9(2) ?
C7 C8 C9 C10 60.6(3) ?
C6 C5 C10 C19 -103.0(3) ?
C4 C5 C10 C19 77.2(3) ?
C6 C5 C10 C1 137.9(3) ?
C4 C5 C10 C1 -41.9(3) ?
C6 C5 C10 C9 19.5(4) ?
C4 C5 C10 C9 -160.3(2) ?
C2 C1 C10 C5 44.2(4) ?
C2 C1 C10 C19 -74.5(3) ?
C2 C1 C10 C9 163.2(3) ?
C11 C9 C10 C5 -176.1(2) ?
C8 C9 C10 C5 -48.7(3) ?
C11 C9 C10 C19 -55.9(3) ?
C8 C9 C10 C19 71.5(3) ?
C11 C9 C10 C1 64.7(3) ?
C8 C9 C10 C1 -168.0(2) ?
C8 C9 C11 C12 51.3(3) ?
C10 C9 C11 C12 179.3(2) ?
C9 C11 C12 C13 -54.9(3) ?
C11 C12 C13 C18 -67.9(3) ?
C11 C12 C13 C14 54.8(3) ?
C11 C12 C13 C17 164.6(2) ?
C7 C8 C14 C15 -57.6(3) ?
C9 C8 C14 C15 -177.8(2) ?
C7 C8 C14 C13 177.6(2) ?
C9 C8 C14 C13 57.4(3) ?
C12 C13 C14 C8 -59.0(3) ?
C18 C13 C14 C8 62.2(3) ?
C17 C13 C14 C8 178.9(2) ?
C12 C13 C14 C15 169.4(2) ?
C18 C13 C14 C15 -69.4(3) ?
C17 C13 C14 C15 47.3(2) ?
C8 C14 C15 C16 -161.0(2) ?
C13 C14 C15 C16 -30.6(3) ?
C14 C15 C16 C17 1.6(3) ?
C15 C16 C17 C20 159.9(2) ?
C15 C16 C17 C13 27.4(3) ?
C12 C13 C17 C20 71.6(3) ?
C18 C13 C17 C20 -55.9(3) ?
C14 C13 C17 C20 -174.5(2) ?
C12 C13 C17 C16 -159.0(2) ?
C18 C13 C17 C16 73.5(3) ?
C14 C13 C17 C16 -45.1(2) ?
C16 C17 C20 C22 39.3(3) ?
C13 C17 C20 C22 162.6(2) ?
C16 C17 C20 C21 162.3(3) ?
C13 C17 C20 C21 -74.3(3) ?
C21 C20 C22 C23 56.2(4) ?
C17 C20 C22 C23 179.2(3) yes
C20 C22 C23 C24 170.3(3) yes
C22 C23 C24 C25 -178.0(3) yes
C23 C24 C25 C26 173.7(4) yes
C23 C24 C25 C27 -64.7(4) yes
C3 O3 C28 O28 7.3(6) yes
C3 O3 C28 C29 -174.5(3) yes
O28 C28 C29 C30 24.1(7) ?
O3 C28 C29 C30 -154.2(3) yes
C28 C29 C30 C31 77.8(4) yes
C28 C29 C30 C35 -100.3(4) yes
C35 C30 C31 C32 -0.1(5) ?
C29 C30 C31 C32 -178.2(3) ?
C30 C31 C32 C33 0.2(6) ?
C31 C32 C33 C34 -0.6(6) ?
C32 C33 C34 C35 0.7(6) ?
C31 C30 C35 C34 0.3(5) ?
C29 C30 C35 C34 178.4(3) ?
C33 C34 C35 C30 -0.6(5) ?

loop_
_cod_related_entry_id
_cod_related_entry_database
_cod_related_entry_code
1 ChemSpider 105564
